data_7234529
loop_
_publ_author_name
'Nayak, Biswajit'
'Halder, Senjuti'
'De, Sagnik'
'Das, Gopal'

_publ_section_title
;
 Binding Consistency of Anion by Effect of Aromatic Meta-Substitution of
 Bis-urea Receptors: Entrapment of Hexafluorosilicate Clusters
;
_journal_name_full CrystEngComm
_journal_paper_doi 10.1039/C9CE01485C
_journal_year 2019
_chemical_formula_moiety '2(C22 H16 N6 O2), 2(C16 H36 N), F6 Si'
_chemical_formula_sum 'C76 H104 F6 N14 O4 Si'
_chemical_formula_weight 1419.82
_space_group_crystal_system triclinic
_space_group_IT_number 2
_space_group_name_Hall '-P 1'
_space_group_name_H-M_alt 'P -1'
_symmetry_space_group_name_Hall '-P 1'
_symmetry_space_group_name_H-M 'P -1'
_atom_sites_solution_hydrogens geom
_audit_creation_method SHELXL-2014/7
_audit_update_record
;
2019-09-13 deposited with the CCDC.    2019-10-10 downloaded from the CCDC.
;
_cell_angle_alpha 96.1210(10)
_cell_angle_beta 96.470(2)
_cell_angle_gamma 114.2000(10)
_cell_formula_units_Z 1
_cell_length_a 11.3980(3)
_cell_length_b 11.8157(3)
_cell_length_c 16.3102(4)
_cell_measurement_reflns_used 6774
_cell_measurement_temperature 296(2)
_cell_measurement_theta_max 18.1650
_cell_measurement_theta_min 3.0760
_cell_volume 1962.28(9)
_computing_cell_refinement 'Bruker SMART'
_computing_data_collection 'Bruker SMART'
_computing_data_reduction 'Bruker SAINT'
_computing_molecular_graphics 'Bruker SHELXTL'
_computing_publication_material 'Bruker SHELXTL'
_computing_structure_refinement 'SHELXL-2014/7 (Sheldrick, 2014)'
_computing_structure_solution 'Bruker SHELXTL'
_diffrn_ambient_temperature 296(2)
_diffrn_measured_fraction_theta_full 0.984
_diffrn_measured_fraction_theta_max 0.984
_diffrn_measurement_device_type 'ccd area detector'
_diffrn_measurement_method 'phi and omega scans'
_diffrn_radiation_type MoK\a
_diffrn_radiation_wavelength 0.71073
_diffrn_reflns_av_R_equivalents 0.0783
_diffrn_reflns_av_unetI/netI 0.0548
_diffrn_reflns_Laue_measured_fraction_full 0.984
_diffrn_reflns_Laue_measured_fraction_max 0.984
_diffrn_reflns_limit_h_max 13
_diffrn_reflns_limit_h_min -13
_diffrn_reflns_limit_k_max 14
_diffrn_reflns_limit_k_min -14
_diffrn_reflns_limit_l_max 19
_diffrn_reflns_limit_l_min -19
_diffrn_reflns_number 29413
_diffrn_reflns_point_group_measured_fraction_full 0.984
_diffrn_reflns_point_group_measured_fraction_max 0.984
_diffrn_reflns_theta_full 25.049
_diffrn_reflns_theta_max 25.049
_diffrn_reflns_theta_min 1.275
_exptl_absorpt_coefficient_mu 0.100
_exptl_absorpt_correction_type multi-scan
_exptl_absorpt_process_details SADABS
_exptl_crystal_colour colourless
_exptl_crystal_density_diffrn 1.202
_exptl_crystal_description needle
_exptl_crystal_F_000 758.0
_exptl_crystal_size_max 0.29
_exptl_crystal_size_mid 0.24
_exptl_crystal_size_min 0.17
_exptl_transmission_factor_max 0.983
_exptl_transmission_factor_min 0.972
_refine_diff_density_max 0.203
_refine_diff_density_min -0.247
_refine_diff_density_rms 0.043
_refine_ls_extinction_method none
_refine_ls_goodness_of_fit_ref 0.876
_refine_ls_hydrogen_treatment constr
_refine_ls_matrix_type full
_refine_ls_number_parameters 468
_refine_ls_number_reflns 6836
_refine_ls_number_restraints 2
_refine_ls_restrained_S_all 0.876
_refine_ls_R_factor_all 0.0724
_refine_ls_R_factor_gt 0.0478
_refine_ls_shift/su_max 0.000
_refine_ls_shift/su_mean 0.000
_refine_ls_structure_factor_coef Fsqd
_refine_ls_weighting_details 'w=1/[\s^2^(Fo^2^)+(0.1000P)^2^+0.0311P] where P=(Fo^2^+2Fc^2^)/3'
_refine_ls_weighting_scheme calc
_refine_ls_wR_factor_gt 0.1333
_refine_ls_wR_factor_ref 0.1476
_reflns_Friedel_coverage 0.000
_reflns_number_gt 4399
_reflns_number_total 6836
_reflns_threshold_expression 'I > 2\s(I)'
_cod_data_source_file c9ce01485c2.cif
_cod_data_source_block L3-SiF6
_cod_database_code 7234529
_shelx_shelxl_version_number 2014/7
_shelx_space_group_comment
;
The symmetry employed for this shelxl refinement is uniquely defined
by the following loop, which should always be used as a source of
symmetry information in preference to the above space-group names.
They are only intended as comments.
;

loop_
_space_group_symop_operation_xyz
'x, y, z'
'-x, -y, -z'

loop_
_atom_site_label
_atom_site_type_symbol
_atom_site_fract_x
_atom_site_fract_y
_atom_site_fract_z
_atom_site_U_iso_or_equiv
_atom_site_adp_type
_atom_site_occupancy
_atom_site_site_symmetry_order
_atom_site_calc_flag
_atom_site_refinement_flags_posn
_atom_site_refinement_flags_adp
_atom_site_refinement_flags_occupancy
_atom_site_disorder_assembly
_atom_site_disorder_group
Si1 Si 0.5000 0.5000 0.5000 0.0488(2) Uani 1 2 d DS . P . .
F2 F 0.43977(14) 0.45871(13) 0.39783(7) 0.0890(4) Uani 1 1 d . . . . .
F1 F 0.6254(2) 0.4714(3) 0.47784(14) 0.0783(7) Uani 0.905(7) 1 d . . P A 1
F3 F 0.5797(3) 0.64998(12) 0.48713(11) 0.0782(7) Uani 0.905(7) 1 d . . P A 1
F4 F 0.523(3) 0.6453(9) 0.4863(13) 0.0782(7) Uani 0.095(7) 1 d D . P A 2
F6 F 0.6576(7) 0.536(2) 0.4991(13) 0.0783(7) Uani 0.095(7) 1 d D . P A 2
C9 C 0.53103(19) 0.92566(16) 0.55102(11) 0.0529(5) Uani 1 1 d . . . . .
C8 C 0.5829(2) 0.86372(18) 0.68376(12) 0.0576(5) Uani 1 1 d . . . . .
C10 C 0.5808(2) 0.94638(19) 0.47806(11) 0.0607(5) Uani 1 1 d . . . . .
H10 H 0.6354 0.9102 0.4626 0.073 Uiso 1 1 calc R U . . .
C11 C 0.4499(2) 0.97937(19) 0.57225(11) 0.0608(5) Uani 1 1 d . . . . .
H11 H 0.4152 0.9656 0.6211 0.073 Uiso 1 1 calc R U . . .
C6 C 0.60771(19) 0.75312(18) 0.80021(11) 0.0566(5) Uani 1 1 d . . . . .
C5 C 0.5904(2) 0.6358(2) 0.81723(13) 0.0654(6) Uani 1 1 d . . . . .
H5 H 0.5728 0.5709 0.7734 0.078 Uiso 1 1 calc R U . . .
C7 C 0.6297(3) 0.8467(2) 0.86574(13) 0.0810(7) Uani 1 1 d . . . . .
H7 H 0.6403 0.9260 0.8556 0.097 Uiso 1 1 calc R U . . .
C4 C 0.5987(3) 0.6139(2) 0.89834(14) 0.0802(7) Uani 1 1 d . . . . .
H4 H 0.5882 0.5347 0.9087 0.096 Uiso 1 1 calc R U . . .
C2 C 0.6360(3) 0.8226(2) 0.94682(13) 0.0859(7) Uani 1 1 d . . . . .
C3 C 0.6221(3) 0.7062(2) 0.96337(14) 0.0832(7) Uani 1 1 d . . . . .
H3 H 0.6286 0.6913 1.0182 0.100 Uiso 1 1 calc R U . . .
C1 C 0.6533(5) 0.9191(3) 1.01374(18) 0.1439(16) Uani 1 1 d . . . . .
N1 N 0.6662(6) 0.9956(3) 1.06702(17) 0.225(3) Uani 1 1 d . . . . .
N3 N 0.55912(17) 0.84407(14) 0.59889(9) 0.0605(4) Uani 1 1 d . . . . .
H3N H 0.5613 0.7780 0.5726 0.073 Uiso 1 1 calc R U . . .
N2 N 0.59882(17) 0.76773(15) 0.71589(9) 0.0613(4) Uani 1 1 d . . . . .
H2N H 0.6039 0.7107 0.6810 0.074 Uiso 1 1 calc R U . . .
O1 O 0.58798(17) 0.95669(13) 0.72660(8) 0.0775(5) Uani 1 1 d . . . . .
C17 C 0.73864(18) 0.47611(19) 0.27004(12) 0.0573(5) Uani 1 1 d . . . . .
C18 C 0.75698(19) 0.5053(2) 0.19122(12) 0.0622(5) Uani 1 1 d . . . . .
H18 H 0.7768 0.5866 0.1812 0.075 Uiso 1 1 calc R U . . .
C13 C 0.7455(2) 0.4125(2) 0.12752(12) 0.0686(6) Uani 1 1 d . . . . .
C12 C 0.7663(3) 0.4446(3) 0.04642(15) 0.0893(8) Uani 1 1 d . . . . .
C16 C 0.7092(2) 0.3548(2) 0.28302(14) 0.0713(6) Uani 1 1 d . . . . .
H16 H 0.6975 0.3343 0.3359 0.086 Uiso 1 1 calc R U . . .
C14 C 0.7150(2) 0.2911(2) 0.14058(16) 0.0821(7) Uani 1 1 d . . . . .
H14 H 0.7070 0.2291 0.0972 0.099 Uiso 1 1 calc R U . . .
C15 C 0.6969(3) 0.2641(2) 0.21840(18) 0.0875(7) Uani 1 1 d . . . . .
H15 H 0.6759 0.1824 0.2281 0.105 Uiso 1 1 calc R U . . .
N4 N 0.7826(3) 0.4703(3) -0.01849(14) 0.1286(10) Uani 1 1 d . . . . .
C19 C 0.83130(19) 0.6886(2) 0.34974(11) 0.0560(5) Uani 1 1 d . . . . .
O2 O 0.90887(14) 0.73299(13) 0.30346(8) 0.0679(4) Uani 1 1 d . . . . .
C21 C 0.91367(18) 0.87985(18) 0.45752(11) 0.0538(5) Uani 1 1 d . . . . .
C20 C 0.90678(19) 0.92129(19) 0.53830(11) 0.0608(5) Uani 1 1 d . . . . .
H20 H 0.8430 0.8682 0.5648 0.073 Uiso 1 1 calc R U . . .
C22 C 1.0083(2) 0.9609(2) 0.41917(12) 0.0634(6) Uani 1 1 d . . . . .
H22 H 1.0147 0.9358 0.3645 0.076 Uiso 1 1 calc R U . . .
N6 N 0.82362(16) 0.75688(15) 0.42013(9) 0.0610(4) Uani 1 1 d . . . . .
H6N H 0.7573 0.7214 0.4440 0.073 Uiso 1 1 calc R U . . .
N5 N 0.74500(16) 0.56510(16) 0.33675(9) 0.0644(5) Uani 1 1 d . . . . .
H5N H 0.6915 0.5403 0.3712 0.077 Uiso 1 1 calc R U . . .
C31 C 0.2481(2) 0.6590(2) 0.36558(12) 0.0670(6) Uani 1 1 d . . . . .
H31A H 0.2727 0.5943 0.3823 0.080 Uiso 1 1 calc R U . . .
H31B H 0.3230 0.7395 0.3845 0.080 Uiso 1 1 calc R U . . .
C27 C 0.3381(2) 0.6433(2) 0.23681(13) 0.0659(6) Uani 1 1 d . . . . .
H27A H 0.3605 0.5791 0.2570 0.079 Uiso 1 1 calc R U . . .
H27B H 0.3157 0.6213 0.1763 0.079 Uiso 1 1 calc R U . . .
C28 C 0.4569(2) 0.7655(2) 0.25820(14) 0.0720(6) Uani 1 1 d . . . . .
H28A H 0.4807 0.7891 0.3186 0.086 Uiso 1 1 calc R U . . .
H28B H 0.4373 0.8303 0.2365 0.086 Uiso 1 1 calc R U . . .
C35 C 0.1081(2) 0.5090(2) 0.23601(13) 0.0706(6) Uani 1 1 d . . . . .
H35A H 0.0277 0.5088 0.2503 0.085 Uiso 1 1 calc R U . . .
H35B H 0.0986 0.4971 0.1755 0.085 Uiso 1 1 calc R U . . .
C23 C 0.1775(2) 0.7376(2) 0.24485(13) 0.0713(6) Uani 1 1 d . . . . .
H23A H 0.1000 0.7288 0.2680 0.086 Uiso 1 1 calc R U . . .
H23B H 0.2464 0.8191 0.2706 0.086 Uiso 1 1 calc R U . . .
C29 C 0.5696(2) 0.7584(2) 0.22298(17) 0.0862(7) Uani 1 1 d . . . . .
H29A H 0.5462 0.7380 0.1625 0.103 Uiso 1 1 calc R U . . .
H29B H 0.5854 0.6903 0.2425 0.103 Uiso 1 1 calc R U . . .
C32 C 0.1376(2) 0.6582(3) 0.40988(13) 0.0826(7) Uani 1 1 d . . . . .
H32A H 0.1159 0.7260 0.3964 0.099 Uiso 1 1 calc R U . . .
H32B H 0.0609 0.5794 0.3898 0.099 Uiso 1 1 calc R U . . .
C33 C 0.1730(3) 0.6732(3) 0.50184(14) 0.0885(7) Uani 1 1 d . . . . .
H33A H 0.2602 0.7403 0.5197 0.106 Uiso 1 1 calc R U . . .
H33B H 0.1753 0.5962 0.5156 0.106 Uiso 1 1 calc R U . . .
C30 C 0.6933(2) 0.8770(2) 0.24594(17) 0.0933(8) Uani 1 1 d . . . . .
H30A H 0.6789 0.9450 0.2267 0.140 Uiso 1 1 calc R U . . .
H30B H 0.7605 0.8661 0.2202 0.140 Uiso 1 1 calc R U . . .
H30C H 0.7197 0.8959 0.3057 0.140 Uiso 1 1 calc R U . . .
C34 C 0.0818(3) 0.7024(3) 0.54976(15) 0.1033(9) Uani 1 1 d . . . . .
H34A H 0.0933 0.7869 0.5467 0.155 Uiso 1 1 calc R U . . .
H34B H 0.1001 0.6943 0.6072 0.155 Uiso 1 1 calc R U . . .
H34C H -0.0066 0.6446 0.5262 0.155 Uiso 1 1 calc R U . . .
C24 C 0.1493(3) 0.7381(3) 0.15236(15) 0.0950(8) Uani 1 1 d . . . . .
H24A H 0.2300 0.7649 0.1300 0.114 Uiso 1 1 calc R U . . .
H24B H 0.0913 0.6537 0.1237 0.114 Uiso 1 1 calc R U . . .
C36 C 0.1221(2) 0.3973(2) 0.26471(15) 0.0808(7) Uani 1 1 d . . . . .
H36A H 0.2116 0.4088 0.2660 0.097 Uiso 1 1 calc R U . . .
H36B H 0.1038 0.3933 0.3213 0.097 Uiso 1 1 calc R U . . .
C25 C 0.0868(3) 0.8261(3) 0.13735(19) 0.1169(10) Uani 1 1 d . . . . .
H25A H 0.0088 0.8010 0.1625 0.140 Uiso 1 1 calc R U . . .
H25B H 0.1467 0.9105 0.1650 0.140 Uiso 1 1 calc R U . . .
C37 C 0.0339(3) 0.2772(3) 0.2102(2) 0.1086(9) Uani 1 1 d . . . . .
H37A H -0.0545 0.2697 0.2069 0.130 Uiso 1 1 calc R U . . .
H37B H 0.0552 0.2818 0.1543 0.130 Uiso 1 1 calc R U . . .
C26 C 0.0511(5) 0.8284(5) 0.0470(3) 0.1837(19) Uani 1 1 d . . . . .
H26A H 0.1288 0.8600 0.0226 0.276 Uiso 1 1 calc R U . . .
H26B H 0.0073 0.8821 0.0415 0.276 Uiso 1 1 calc R U . . .
H26C H -0.0057 0.7447 0.0187 0.276 Uiso 1 1 calc R U . . .
C38 C 0.0352(3) 0.1614(3) 0.2343(3) 0.1349(12) Uani 1 1 d . . . . .
H38A H 0.1169 0.1594 0.2275 0.202 Uiso 1 1 calc R U . . .
H38B H -0.0350 0.0897 0.1994 0.202 Uiso 1 1 calc R U . . .
H38C H 0.0246 0.1596 0.2918 0.202 Uiso 1 1 calc R U . . .
N7 N 0.21730(16) 0.63745(16) 0.27059(10) 0.0605(4) Uani 1 1 d . . . . .

loop_
_atom_site_aniso_label
_atom_site_aniso_U_11
_atom_site_aniso_U_22
_atom_site_aniso_U_33
_atom_site_aniso_U_23
_atom_site_aniso_U_13
_atom_site_aniso_U_12
Si1 0.0615(4) 0.0459(4) 0.0448(4) 0.0026(3) 0.0163(3) 0.0278(3)
F2 0.1175(10) 0.0961(10) 0.0490(7) 0.0003(6) 0.0072(6) 0.0458(8)
F1 0.0883(10) 0.0889(19) 0.0889(12) 0.0265(12) 0.0422(9) 0.0590(12)
F3 0.1063(17) 0.0510(7) 0.0879(9) 0.0128(6) 0.0504(11) 0.0353(8)
F4 0.1063(17) 0.0510(7) 0.0879(9) 0.0128(6) 0.0504(11) 0.0353(8)
F6 0.0883(10) 0.0889(19) 0.0889(12) 0.0265(12) 0.0422(9) 0.0590(12)
C9 0.0772(13) 0.0428(10) 0.0405(10) 0.0006(8) 0.0037(9) 0.0304(9)
C8 0.0815(14) 0.0476(11) 0.0477(11) 0.0054(9) 0.0069(9) 0.0332(10)
C10 0.0856(14) 0.0646(12) 0.0473(11) 0.0055(9) 0.0146(10) 0.0474(11)
C11 0.0870(14) 0.0646(12) 0.0416(10) 0.0073(9) 0.0158(9) 0.0423(11)
C6 0.0680(12) 0.0581(12) 0.0490(11) 0.0098(9) 0.0039(9) 0.0334(10)
C5 0.0851(15) 0.0674(13) 0.0612(13) 0.0133(10) 0.0107(10) 0.0498(12)
C7 0.130(2) 0.0562(13) 0.0515(12) 0.0061(10) 0.0003(12) 0.0389(13)
C4 0.1154(19) 0.0769(16) 0.0703(15) 0.0256(13) 0.0157(13) 0.0598(15)
C2 0.130(2) 0.0738(16) 0.0516(13) 0.0091(12) 0.0026(12) 0.0450(15)
C3 0.1154(19) 0.0852(17) 0.0570(13) 0.0187(13) 0.0036(12) 0.0520(15)
C1 0.290(5) 0.087(2) 0.0508(15) 0.0071(15) 0.005(2) 0.084(3)
N1 0.504(8) 0.119(3) 0.0612(16) 0.0050(16) 0.026(3) 0.149(4)
N3 0.0960(12) 0.0529(10) 0.0420(9) 0.0031(7) 0.0076(8) 0.0434(9)
N2 0.0907(12) 0.0553(10) 0.0471(9) 0.0056(7) 0.0076(8) 0.0422(9)
O1 0.1378(14) 0.0574(9) 0.0465(8) 0.0007(7) 0.0040(8) 0.0557(9)
C17 0.0520(11) 0.0665(13) 0.0503(11) 0.0012(10) 0.0036(8) 0.0254(9)
C18 0.0679(12) 0.0722(13) 0.0500(11) 0.0027(10) 0.0028(9) 0.0370(11)
C13 0.0734(14) 0.0879(17) 0.0495(12) -0.0048(11) -0.0034(10) 0.0467(12)
C12 0.124(2) 0.110(2) 0.0519(15) -0.0084(13) -0.0008(13) 0.0775(17)
C16 0.0735(14) 0.0730(15) 0.0685(14) 0.0147(12) 0.0091(10) 0.0324(12)
C14 0.0888(16) 0.0824(18) 0.0748(16) -0.0113(13) 0.0034(12) 0.0448(14)
C15 0.0987(18) 0.0712(16) 0.098(2) 0.0110(15) 0.0149(15) 0.0429(14)
N4 0.210(3) 0.164(3) 0.0529(13) 0.0055(14) 0.0183(15) 0.125(2)
C19 0.0542(11) 0.0711(14) 0.0436(10) 0.0075(10) 0.0082(9) 0.0284(10)
O2 0.0697(9) 0.0767(10) 0.0527(8) 0.0030(7) 0.0230(7) 0.0254(7)
C21 0.0555(11) 0.0647(12) 0.0434(10) 0.0059(9) 0.0101(8) 0.0283(10)
C20 0.0627(12) 0.0727(14) 0.0464(11) 0.0105(10) 0.0211(9) 0.0253(10)
C22 0.0698(13) 0.0746(14) 0.0419(10) 0.0045(10) 0.0178(9) 0.0260(11)
N6 0.0597(9) 0.0688(11) 0.0480(9) 0.0034(8) 0.0186(7) 0.0201(8)
N5 0.0670(10) 0.0684(11) 0.0481(9) 0.0017(8) 0.0157(7) 0.0198(9)
C31 0.0738(13) 0.0821(15) 0.0496(11) 0.0018(10) 0.0058(9) 0.0413(12)
C27 0.0715(13) 0.0727(14) 0.0603(12) -0.0024(10) 0.0143(10) 0.0400(11)
C28 0.0797(14) 0.0689(14) 0.0744(14) 0.0039(11) 0.0227(11) 0.0382(12)
C35 0.0634(13) 0.0821(15) 0.0632(13) 0.0009(11) 0.0045(10) 0.0323(12)
C23 0.0865(15) 0.0883(16) 0.0616(13) 0.0156(11) 0.0216(11) 0.0564(13)
C29 0.0800(16) 0.0815(17) 0.1026(19) 0.0098(14) 0.0299(13) 0.0377(13)
C32 0.0829(15) 0.121(2) 0.0569(13) 0.0202(13) 0.0218(11) 0.0526(15)
C33 0.0915(17) 0.115(2) 0.0646(14) 0.0016(13) 0.0162(12) 0.0521(15)
C30 0.0810(17) 0.0964(19) 0.105(2) 0.0291(15) 0.0233(14) 0.0354(15)
C34 0.117(2) 0.157(3) 0.0666(15) 0.0251(16) 0.0319(14) 0.084(2)
C24 0.130(2) 0.114(2) 0.0696(15) 0.0235(14) 0.0241(14) 0.0763(19)
C36 0.0686(14) 0.0803(16) 0.0880(16) 0.0147(13) 0.0107(12) 0.0270(12)
C25 0.142(3) 0.136(3) 0.097(2) 0.0500(19) 0.0243(18) 0.074(2)
C37 0.098(2) 0.085(2) 0.125(2) 0.0066(17) -0.0080(17) 0.0314(16)
C26 0.235(5) 0.216(5) 0.125(3) 0.079(3) 0.004(3) 0.116(4)
C38 0.105(2) 0.092(2) 0.189(4) 0.027(2) 0.016(2) 0.0268(18)
N7 0.0671(10) 0.0720(11) 0.0503(9) 0.0015(8) 0.0108(7) 0.0394(9)

loop_
_atom_type_symbol
_atom_type_description
_atom_type_scat_dispersion_real
_atom_type_scat_dispersion_imag
_atom_type_scat_source
C C 0.0033 0.0016 'International Tables Vol C Tables 4.2.6.8 and 6.1.1.4'
H H 0.0000 0.0000 'International Tables Vol C Tables 4.2.6.8 and 6.1.1.4'
N N 0.0061 0.0033 'International Tables Vol C Tables 4.2.6.8 and 6.1.1.4'
O O 0.0106 0.0060 'International Tables Vol C Tables 4.2.6.8 and 6.1.1.4'
F F 0.0171 0.0103 'International Tables Vol C Tables 4.2.6.8 and 6.1.1.4'
Si Si 0.0817 0.0704 'International Tables Vol C Tables 4.2.6.8 and 6.1.1.4'

loop_
_geom_angle_atom_site_label_1
_geom_angle_atom_site_label_2
_geom_angle_atom_site_label_3
_geom_angle
_geom_angle_site_symmetry_1
_geom_angle_site_symmetry_3
F1 Si1 F1 180.0 2_666 .
F1 Si1 F2 92.85(10) 2_666 .
F1 Si1 F2 87.15(10) . .
F1 Si1 F2 87.14(10) 2_666 2_666
F1 Si1 F2 92.86(10) . 2_666
F2 Si1 F2 180.0 . 2_666
F2 Si1 F4 85.6(8) . .
F2 Si1 F4 94.4(8) 2_666 .
F2 Si1 F4 94.4(8) . 2_666
F2 Si1 F4 85.6(8) 2_666 2_666
F4 Si1 F4 180.0 . 2_666
F2 Si1 F6 100.9(7) . .
F2 Si1 F6 79.1(7) 2_666 .
F4 Si1 F6 90.9(9) . .
F4 Si1 F6 89.1(9) 2_666 .
F2 Si1 F6 79.1(7) . 2_666
F2 Si1 F6 100.9(7) 2_666 2_666
F4 Si1 F6 89.1(9) . 2_666
F4 Si1 F6 90.9(9) 2_666 2_666
F6 Si1 F6 180.0 . 2_666
F1 Si1 F3 90.10(7) 2_666 2_666
F1 Si1 F3 89.90(7) . 2_666
F2 Si1 F3 90.00(9) . 2_666
F2 Si1 F3 90.00(9) 2_666 2_666
F1 Si1 F3 89.90(7) 2_666 .
F1 Si1 F3 90.10(7) . .
F2 Si1 F3 90.00(9) . .
F2 Si1 F3 90.00(9) 2_666 .
F3 Si1 F3 180.0 2_666 .
C11 C9 C10 118.80(17) . .
C11 C9 N3 122.21(17) . .
C10 C9 N3 118.88(17) . .
O1 C8 N3 123.18(18) . .
O1 C8 N2 123.62(17) . .
N3 C8 N2 113.19(16) . .
C9 C10 C11 120.36(18) . 2_676
C9 C11 C10 120.84(18) . 2_676
C7 C6 C5 118.74(18) . .
C7 C6 N2 124.19(18) . .
C5 C6 N2 117.05(17) . .
C4 C5 C6 120.7(2) . .
C6 C7 C2 119.8(2) . .
C3 C4 C5 120.8(2) . .
C3 C2 C7 121.0(2) . .
C3 C2 C1 119.9(2) . .
C7 C2 C1 119.0(2) . .
C4 C3 C2 118.8(2) . .
N1 C1 C2 179.6(6) . .
C8 N3 C9 123.91(15) . .
C8 N2 C6 126.39(16) . .
C16 C17 C18 119.01(19) . .
C16 C17 N5 118.79(18) . .
C18 C17 N5 122.2(2) . .
C13 C18 C17 119.4(2) . .
C14 C13 C18 121.4(2) . .
C14 C13 C12 119.9(2) . .
C18 C13 C12 118.6(2) . .
N4 C12 C13 179.9(5) . .
C15 C16 C17 120.4(2) . .
C15 C14 C13 118.4(2) . .
C14 C15 C16 121.4(2) . .
O2 C19 N5 123.03(18) . .
O2 C19 N6 123.48(19) . .
N5 C19 N6 113.48(17) . .
C20 C21 C22 118.02(17) . .
C20 C21 N6 117.36(17) . .
C22 C21 N6 124.61(16) . .
C22 C20 C21 121.85(18) 2_776 .
C20 C22 C21 120.13(17) 2_776 .
C19 N6 C21 126.34(16) . .
C19 N5 C17 123.46(17) . .
C32 C31 N7 115.18(17) . .
C28 C27 N7 117.04(16) . .
C27 C28 C29 111.93(17) . .
C36 C35 N7 117.16(17) . .
C24 C23 N7 117.16(18) . .
C28 C29 C30 114.2(2) . .
C33 C32 C31 111.8(2) . .
C32 C33 C34 114.2(2) . .
C25 C24 C23 110.1(2) . .
C37 C36 C35 112.8(2) . .
C26 C25 C24 113.5(3) . .
C38 C37 C36 117.4(3) . .
C35 N7 C23 109.38(16) . .
C35 N7 C27 107.51(15) . .
C23 N7 C27 111.96(16) . .
C35 N7 C31 111.55(16) . .
C23 N7 C31 108.25(15) . .
C27 N7 C31 108.22(15) . .

loop_
_geom_bond_atom_site_label_1
_geom_bond_atom_site_label_2
_geom_bond_distance
_geom_bond_site_symmetry_2
Si1 F1 1.6655(13) 2_666
Si1 F1 1.6655(13) .
Si1 F2 1.6675(11) .
Si1 F2 1.6675(11) 2_666
Si1 F4 1.6698(11) .
Si1 F4 1.6698(10) 2_666
Si1 F6 1.6698(11) .
Si1 F6 1.6699(10) 2_666
Si1 F3 1.6770(13) 2_666
Si1 F3 1.6771(13) .
C9 C11 1.373(3) .
C9 C10 1.378(3) .
C9 N3 1.414(2) .
C8 O1 1.214(2) .
C8 N3 1.356(2) .
C8 N2 1.367(2) .
C10 C11 1.381(3) 2_676
C11 C10 1.381(3) 2_676
C6 C7 1.374(3) .
C6 C5 1.381(3) .
C6 N2 1.402(2) .
C5 C4 1.375(3) .
C7 C2 1.382(3) .
C4 C3 1.355(3) .
C2 C3 1.379(3) .
C2 C1 1.425(4) .
C1 N1 1.135(4) .
C17 C16 1.377(3) .
C17 C18 1.382(3) .
C17 N5 1.404(2) .
C18 C13 1.381(3) .
C13 C14 1.377(3) .
C13 C12 1.433(3) .
C12 N4 1.146(3) .
C16 C15 1.373(3) .
C14 C15 1.359(3) .
C19 O2 1.217(2) .
C19 N5 1.361(2) .
C19 N6 1.364(2) .
C21 C20 1.378(2) .
C21 C22 1.380(3) .
C21 N6 1.409(2) .
C20 C22 1.377(3) 2_776
C22 C20 1.377(3) 2_776
C31 C32 1.518(3) .
C31 N7 1.519(2) .
C27 C28 1.491(3) .
C27 N7 1.519(2) .
C28 C29 1.494(3) .
C35 C36 1.508(3) .
C35 N7 1.510(3) .
C23 C24 1.508(3) .
C23 N7 1.512(3) .
C29 C30 1.497(3) .
C32 C33 1.480(3) .
C33 C34 1.493(3) .
C24 C25 1.507(4) .
C36 C37 1.475(3) .
C25 C26 1.490(4) .
C37 C38 1.468(4) .
